data_2310218
loop_
_publ_author_name
'Kasper, J.S.'
'Waterstrat, R.M.'

_publ_section_title
;
 Ordering of atoms in the sigma phase
;
_journal_name_full 'Acta Crystallographica (1,1948-23,1967)'
_journal_page_first 289
_journal_page_last 295
_journal_volume 9
_journal_year 1956
_chemical_formula_sum 'Ni4.56 V10.44'
_chemical_name_systematic '(Ni4.56 V10.44)'
_space_group_IT_number 136
_symmetry_space_group_name_Hall '-P 4n 2n'
_symmetry_space_group_name_H-M 'P 42/m n m'
_cell_angle_alpha 90
_cell_angle_beta 90
_cell_angle_gamma 90
_cell_formula_units_Z 2
_cell_length_a 8.98
_cell_length_b 8.98
_cell_length_c 4.64
_cell_volume 374.171
_citation_journal_id_ASTM ACCRA9
_cod_data_source_file Kasper_ACCRA9_1956_1567.cif
_cod_data_source_block Ni4.56V10.44
_cod_original_cell_volume 374.1714
_cod_database_code 2310218

loop_
_symmetry_equiv_pos_as_xyz
x,y,z
-y+1/2,x+1/2,z+1/2
-x,-y,z
y+1/2,-x+1/2,z+1/2
x+1/2,-y+1/2,-z+1/2
y,x,-z
-x+1/2,y+1/2,-z+1/2
-y,-x,-z
-x,-y,-z
y-1/2,-x-1/2,-z-1/2
x,y,-z
-y-1/2,x-1/2,-z-1/2
-x-1/2,y-1/2,z-1/2
-y,-x,z
x-1/2,-y-1/2,z-1/2
y,x,z

loop_
_atom_site_label
_atom_site_type_symbol
_atom_site_fract_x
_atom_site_fract_y
_atom_site_fract_z
_atom_site_occupancy
_atom_site_U_iso_or_equiv
Ni3 Ni 0.566 0.24 0 0.913 0.0
V5 V 0.397 0.397 0 1 0.0
V2 V 0.371 0.037 0 0.812 0.0
V1 V 0 0 0 0.9 0.0
V3 V 0.566 0.24 0 0.087 0.0
Ni4 Ni 0.184 0.184 0.25 0.013 0.0
Ni1 Ni 0 0 0 0.1 0.0
V4 V 0.184 0.184 0.25 0.987 0.0
Ni2 Ni 0.371 0.037 0 0.188 0.0
